data_1528030
loop_
_publ_author_name
'Schoenberg, N.'

_publ_section_title
;
 Metallic ternary phases in the Mn-Ta-O system
;
_journal_name_full 'Acta Metallurgica'
_journal_page_first 14
_journal_page_last 16
_journal_volume 3
_journal_year 1955
_chemical_formula_sum 'Mn2 O3 Ta'
_chemical_name_systematic 'Mn2 Ta O3'
_space_group_IT_number 191
_symmetry_space_group_name_Hall '-P 6 2'
_symmetry_space_group_name_H-M 'P 6/m m m'
_cell_angle_alpha 90
_cell_angle_beta 90
_cell_angle_gamma 120
_cell_formula_units_Z 1
_cell_length_a 5.321
_cell_length_b 5.321
_cell_length_c 3.578
_cell_volume 87.732
_citation_journal_id_ASTM AMETAR
_cod_data_source_file Schoenberg_AMETAR_1955_1769.cif
_cod_data_source_block Mn2O3Ta1
_cod_original_cell_volume 87.7319
_cod_original_formula_sum 'Mn2 O3 Ta1'
_cod_database_code 1528030

loop_
_symmetry_equiv_pos_as_xyz
x,y,z
x-y,x,z
-y,x-y,z
-x,-y,z
-x+y,-x,z
y,-x+y,z
-y,-x,-z
x-y,-y,-z
x,x-y,-z
y,x,-z
-x+y,y,-z
-x,-x+y,-z
-x,-y,-z
-x+y,-x,-z
y,-x+y,-z
x,y,-z
x-y,x,-z
-y,x-y,-z
y,x,z
-x+y,y,z
-x,-x+y,z
-y,-x,z
x-y,-y,z
x,x-y,z

loop_
_atom_site_label
_atom_site_type_symbol
_atom_site_fract_x
_atom_site_fract_y
_atom_site_fract_z
_atom_site_occupancy
_atom_site_U_iso_or_equiv
Mn1 Mn+2 0.3333 0.6667 0.5 1 0.0
Ta1 Ta+2 0 0 0 1 0.0
O1 O-2 0.5 0 0 1 0.0
